data_7004530
loop_
_publ_author_name
'Zi, Guofu'
'Wang, Qiuwen'
'Xiang, Li'
'Song, Haibin'

_publ_section_title
;
 Lanthanide and group 4 metal complexes with new chiral biaryl-based
 NNO-donor ligands
;
_journal_issue 43
_journal_name_full 'Dalton Transactions'
_journal_page_first 5930
_journal_page_last 5944
_journal_paper_doi 10.1039/b808238c
_journal_year 2008
_chemical_formula_moiety 'C70 H84 N5 O2 Si2 Y'
_chemical_formula_sum 'C70 H84 N5 O2 Si2 Y'
_chemical_formula_weight 1172.51
_chemical_name_systematic
;
?
;
_space_group_IT_number 19
_symmetry_cell_setting orthorhombic
_symmetry_space_group_name_Hall 'P 2ac 2ab'
_symmetry_space_group_name_H-M 'P 21 21 21'
_atom_sites_solution_hydrogens geom
_atom_sites_solution_primary direct
_atom_sites_solution_secondary difmap
_audit_creation_method SHELXL-97
_cell_angle_alpha 90.00
_cell_angle_beta 90.00
_cell_angle_gamma 90.00
_cell_formula_units_Z 4
_cell_length_a 11.787(3)
_cell_length_b 13.395(3)
_cell_length_c 40.333(10)
_cell_measurement_reflns_used 15160
_cell_measurement_temperature 113(2)
_cell_measurement_theta_max 27.8
_cell_measurement_theta_min 1.6
_cell_volume 6368(3)
_computing_cell_refinement CrystalClear
_computing_data_collection CrystalClear
_computing_data_reduction crystalclear
_computing_publication_material 'CrystalStructure 3.7.0'
_computing_structure_refinement 'SHELXL-97 (Sheldrick, 1997)'
_computing_structure_solution 'SHELXS-97 (Sheldrick, 1990)'
_diffrn_ambient_temperature 113(2)
_diffrn_detector_area_resol_mean 14.63
_diffrn_measured_fraction_theta_full 0.998
_diffrn_measured_fraction_theta_max 0.998
_diffrn_measurement_device_type 'Rigaku Saturn'
_diffrn_measurement_method \w
_diffrn_radiation_monochromator confocal
_diffrn_radiation_source 'rotating anode'
_diffrn_radiation_type MoK\a
_diffrn_radiation_wavelength 0.71070
_diffrn_reflns_av_R_equivalents 0.0623
_diffrn_reflns_av_sigmaI/netI 0.0848
_diffrn_reflns_limit_h_max 15
_diffrn_reflns_limit_h_min -15
_diffrn_reflns_limit_k_max 17
_diffrn_reflns_limit_k_min -17
_diffrn_reflns_limit_l_max 52
_diffrn_reflns_limit_l_min -52
_diffrn_reflns_number 57268
_diffrn_reflns_theta_full 27.83
_diffrn_reflns_theta_max 27.83
_diffrn_reflns_theta_min 1.60
_diffrn_standards_decay_% 0
_diffrn_standards_interval_count 0
_diffrn_standards_interval_time 0
_diffrn_standards_number 0
_exptl_absorpt_coefficient_mu 1.001
_exptl_absorpt_correction_T_max 0.8562
_exptl_absorpt_correction_T_min 0.8098
_exptl_absorpt_correction_type multi-scan
_exptl_absorpt_process_details crystalclear
_exptl_crystal_colour colorless
_exptl_crystal_density_diffrn 1.223
_exptl_crystal_density_method 'not measured'
_exptl_crystal_description block
_exptl_crystal_F_000 2488
_exptl_crystal_size_max 0.22
_exptl_crystal_size_mid 0.20
_exptl_crystal_size_min 0.16
_refine_diff_density_max 0.259
_refine_diff_density_min -0.399
_refine_diff_density_rms 0.057
_refine_ls_abs_structure_details 'Flack H D (1983), Acta Cryst. A39, 876-881'
_refine_ls_abs_structure_Flack 0.011(3)
_refine_ls_extinction_method none
_refine_ls_goodness_of_fit_ref 1.072
_refine_ls_hydrogen_treatment constr
_refine_ls_matrix_type full
_refine_ls_number_parameters 766
_refine_ls_number_reflns 15076
_refine_ls_number_restraints 64
_refine_ls_restrained_S_all 1.072
_refine_ls_R_factor_all 0.0610
_refine_ls_R_factor_gt 0.0520
_refine_ls_shift/su_max 0.001
_refine_ls_shift/su_mean 0.000
_refine_ls_structure_factor_coef Fsqd
_refine_ls_weighting_details 'calc w=1/[\s^2^(Fo^2^)+(0.0108P)^2^+0.0000P] where P=(Fo^2^+2Fc^2^)/3'
_refine_ls_weighting_scheme calc
_refine_ls_wR_factor_gt 0.0752
_refine_ls_wR_factor_ref 0.0778
_reflns_number_gt 13701
_reflns_number_total 15076
_reflns_threshold_expression >2sigma(I)
_cod_data_source_file b808238c.txt
_cod_data_source_block 8
_cod_database_code 7004530

loop_
_symmetry_equiv_pos_as_xyz
'x, y, z'
'x+1/2, -y+1/2, -z'
'-x, y+1/2, -z+1/2'
'-x+1/2, -y, z+1/2'

loop_
_atom_site_label
_atom_site_type_symbol
_atom_site_fract_x
_atom_site_fract_y
_atom_site_fract_z
_atom_site_U_iso_or_equiv
_atom_site_adp_type
_atom_site_occupancy
_atom_site_symmetry_multiplicity
_atom_site_calc_flag
_atom_site_refinement_flags
_atom_site_disorder_assembly
_atom_site_disorder_group
Y1 Y 0.84920(2) 0.92394(2) 0.363217(6) 0.01702(6) Uani 1 1 d . . .
Si1 Si 0.92686(8) 0.77572(7) 0.29803(2) 0.0246(2) Uani 1 1 d . . .
Si2 Si 1.11792(7) 0.84359(6) 0.34154(2) 0.02308(19) Uani 1 1 d . . .
N1 N 0.86514(19) 1.08611(17) 0.39096(5) 0.0188(5) Uani 1 1 d . . .
N2 N 0.93660(19) 0.90406(17) 0.41584(5) 0.0212(5) Uani 1 1 d . . .
N3 N 0.7297(2) 0.78403(17) 0.38252(5) 0.0185(5) Uani 1 1 d . . .
N4 N 0.6546(2) 0.96501(16) 0.35629(5) 0.0216(5) Uani 1 1 d . . .
N5 N 0.97571(19) 0.83992(17) 0.33195(5) 0.0198(5) Uani 1 1 d . . .
O1 O 0.85102(17) 1.04700(13) 0.31655(4) 0.0199(4) Uani 1 1 d . . .
O2 O 0.49874(17) 0.56822(18) 0.41045(5) 0.0358(5) Uani 1 1 d . . .
C1 C 0.8503(3) 1.2259(2) 0.35255(6) 0.0196(6) Uani 1 1 d . . .
C2 C 0.8106(2) 1.1768(2) 0.38066(6) 0.0185(6) Uani 1 1 d . . .
C3 C 0.7159(3) 1.2118(2) 0.39717(7) 0.0240(7) Uani 1 1 d . . .
H3 H 0.6890 1.1783 0.4164 0.029 Uiso 1 1 calc R . .
C4 C 0.6606(3) 1.2956(2) 0.38558(7) 0.0252(6) Uani 1 1 d . . .
H4 H 0.5963 1.3199 0.3973 0.030 Uiso 1 1 calc R . .
C5 C 0.6963(2) 1.3452(2) 0.35733(7) 0.0228(6) Uani 1 1 d . . .
C6 C 0.7920(2) 1.3103(2) 0.34036(7) 0.0214(6) Uani 1 1 d . . .
C7 C 0.8310(3) 1.3601(2) 0.30836(6) 0.0264(7) Uani 1 1 d . . .
H7A H 0.9003 1.3995 0.3129 0.032 Uiso 1 1 calc R . .
H7B H 0.8510 1.3077 0.2921 0.032 Uiso 1 1 calc R . .
C8 C 0.7417(2) 1.4282(2) 0.29331(7) 0.0290(7) Uani 1 1 d . . .
H8A H 0.7762 1.4684 0.2753 0.035 Uiso 1 1 calc R . .
H8B H 0.6802 1.3874 0.2835 0.035 Uiso 1 1 calc R . .
C9 C 0.6928(3) 1.4971(2) 0.31947(7) 0.0286(7) Uani 1 1 d . . .
H9A H 0.6399 1.5451 0.3090 0.034 Uiso 1 1 calc R . .
H9B H 0.7546 1.5354 0.3302 0.034 Uiso 1 1 calc R . .
C10 C 0.6301(2) 1.4356(2) 0.34544(7) 0.0302(7) Uani 1 1 d . . .
H10A H 0.6129 1.4788 0.3647 0.036 Uiso 1 1 calc R . .
H10B H 0.5570 1.4129 0.3360 0.036 Uiso 1 1 calc R . .
C11 C 0.9553(2) 1.1900(2) 0.33549(6) 0.0183(6) Uani 1 1 d . . .
C12 C 0.9510(2) 1.1045(2) 0.31601(7) 0.0194(6) Uani 1 1 d . . .
C13 C 1.0424(2) 1.0724(2) 0.29731(6) 0.0226(6) Uani 1 1 d . . .
H13 H 1.0364 1.0151 0.2835 0.027 Uiso 1 1 calc R . .
C14 C 1.1420(3) 1.1252(2) 0.29914(6) 0.0232(6) Uani 1 1 d . . .
H14 H 1.2050 1.1044 0.2862 0.028 Uiso 1 1 calc R . .
C15 C 1.1528(3) 1.2092(2) 0.31970(6) 0.0211(6) Uani 1 1 d . . .
C16 C 1.0594(2) 1.2415(2) 0.33786(7) 0.0198(6) Uani 1 1 d . . .
C17 C 1.0693(2) 1.3286(2) 0.36168(8) 0.0271(7) Uani 1 1 d . . .
H17A H 1.0721 1.3025 0.3846 0.033 Uiso 1 1 calc R . .
H17B H 1.0007 1.3708 0.3597 0.033 Uiso 1 1 calc R . .
C18 C 1.1736(3) 1.3926(2) 0.35553(9) 0.0379(9) Uani 1 1 d . . .
H18A H 1.1619 1.4334 0.3353 0.045 Uiso 1 1 calc R . .
H18B H 1.1847 1.4387 0.3745 0.045 Uiso 1 1 calc R . .
C19 C 1.2783(3) 1.3288(3) 0.35126(9) 0.0418(9) Uani 1 1 d . . .
H19A H 1.2894 1.2866 0.3712 0.050 Uiso 1 1 calc R . .
H19B H 1.3459 1.3719 0.3486 0.050 Uiso 1 1 calc R . .
C20 C 1.2645(3) 1.2631(2) 0.32083(8) 0.0286(7) Uani 1 1 d . . .
H20A H 1.2717 1.3050 0.3007 0.034 Uiso 1 1 calc R . .
H20B H 1.3266 1.2133 0.3204 0.034 Uiso 1 1 calc R . .
C21 C 0.9026(2) 1.0813(2) 0.42114(6) 0.0233(6) Uani 1 1 d . . .
H21 H 0.9016 1.1395 0.4346 0.028 Uiso 1 1 calc R . .
C22 C 0.9449(3) 0.9911(2) 0.43433(7) 0.0231(7) Uani 1 1 d . . .
C23 C 0.9980(3) 0.9720(3) 0.46450(8) 0.0338(8) Uani 1 1 d . . .
H23 H 1.0128 1.0189 0.4816 0.041 Uiso 1 1 calc R . .
C24 C 1.0250(3) 0.8715(3) 0.46470(8) 0.0346(8) Uani 1 1 d . . .
H24 H 1.0632 0.8361 0.4818 0.042 Uiso 1 1 calc R . .
C25 C 0.9851(3) 0.8325(2) 0.43483(7) 0.0265(7) Uani 1 1 d . . .
H25 H 0.9912 0.7643 0.4286 0.032 Uiso 1 1 calc R . .
C26 C 0.7788(3) 1.0649(3) 0.28812(7) 0.0312(8) Uani 1 1 d . . .
H26A H 0.7531 1.1345 0.2883 0.047 Uiso 1 1 calc R . .
H26B H 0.7130 1.0204 0.2891 0.047 Uiso 1 1 calc R . .
H26C H 0.8216 1.0521 0.2677 0.047 Uiso 1 1 calc R . .
C27 C 0.7066(2) 0.6477(2) 0.42430(6) 0.0204(6) Uani 1 1 d . . .
C28 C 0.7647(2) 0.6928(2) 0.39772(7) 0.0188(6) Uani 1 1 d . . .
C29 C 0.8647(3) 0.6497(2) 0.38613(6) 0.0228(6) Uani 1 1 d . . .
H29 H 0.9062 0.6814 0.3689 0.027 Uiso 1 1 calc R . .
C30 C 0.9040(2) 0.5618(2) 0.39942(7) 0.0241(7) Uani 1 1 d . . .
H30 H 0.9716 0.5330 0.3909 0.029 Uiso 1 1 calc R . .
C31 C 0.8472(3) 0.5142(2) 0.42502(6) 0.0221(6) Uani 1 1 d . . .
C32 C 0.7490(2) 0.5577(2) 0.43778(6) 0.0220(7) Uani 1 1 d . . .
C33 C 0.6885(3) 0.5096(2) 0.46699(7) 0.0279(7) Uani 1 1 d . . .
H33A H 0.6057 0.5189 0.4644 0.034 Uiso 1 1 calc R . .
H33B H 0.7119 0.5438 0.4876 0.034 Uiso 1 1 calc R . .
C34 C 0.7139(3) 0.3978(2) 0.47027(7) 0.0317(8) Uani 1 1 d . . .
H34A H 0.6818 0.3726 0.4914 0.038 Uiso 1 1 calc R . .
H34B H 0.6771 0.3613 0.4518 0.038 Uiso 1 1 calc R . .
C35 C 0.8393(3) 0.3781(2) 0.46960(7) 0.0349(8) Uani 1 1 d . . .
H35A H 0.8531 0.3056 0.4722 0.042 Uiso 1 1 calc R . .
H35B H 0.8759 0.4128 0.4884 0.042 Uiso 1 1 calc R . .
C36 C 0.8920(3) 0.4142(2) 0.43714(7) 0.0297(7) Uani 1 1 d . . .
H36A H 0.9751 0.4195 0.4402 0.036 Uiso 1 1 calc R . .
H36B H 0.8779 0.3634 0.4198 0.036 Uiso 1 1 calc R . .
C37 C 0.5996(3) 0.6936(2) 0.43823(7) 0.0229(7) Uani 1 1 d . . .
C38 C 0.4943(3) 0.6523(2) 0.42990(7) 0.0263(7) Uani 1 1 d . . .
C39 C 0.3939(3) 0.6970(3) 0.43978(8) 0.0350(8) Uani 1 1 d . . .
H39 H 0.3228 0.6692 0.4337 0.042 Uiso 1 1 calc R . .
C40 C 0.3992(3) 0.7825(3) 0.45862(9) 0.0438(10) Uani 1 1 d . A .
H40 H 0.3305 0.8142 0.4650 0.053 Uiso 1 1 calc R . .
C41 C 0.5013(3) 0.8240(2) 0.46865(9) 0.0412(9) Uani 1 1 d D . .
C42 C 0.6039(3) 0.7795(2) 0.45839(7) 0.0264(7) Uani 1 1 d D A .
C43 C 0.7182(6) 0.8152(7) 0.4703(2) 0.029(2) Uani 0.632(6) 1 d PDU A 1
H43A H 0.7636 0.8398 0.4513 0.035 Uiso 0.632(6) 1 calc PR A 1
H43B H 0.7599 0.7597 0.4809 0.035 Uiso 0.632(6) 1 calc PR A 1
C44 C 0.6986(8) 0.9003(7) 0.4954(2) 0.038(2) Uani 0.632(6) 1 d PDU A 1
H44A H 0.6786 0.8702 0.5171 0.046 Uiso 0.632(6) 1 calc PR A 1
H44B H 0.7709 0.9368 0.4984 0.046 Uiso 0.632(6) 1 calc PR A 1
C45 C 0.6056(4) 0.9763(4) 0.48610(15) 0.0473(19) Uani 0.632(6) 1 d PDU A 1
H45A H 0.6051 1.0320 0.5022 0.057 Uiso 0.632(6) 1 calc PR A 1
H45B H 0.6207 1.0040 0.4638 0.057 Uiso 0.632(6) 1 calc PR A 1
C46 C 0.4903(6) 0.9228(5) 0.48640(19) 0.0404(18) Uani 0.632(6) 1 d PDU A 1
H46A H 0.4655 0.9115 0.5096 0.048 Uiso 0.632(6) 1 calc PR A 1
H46B H 0.4326 0.9646 0.4752 0.048 Uiso 0.632(6) 1 calc PR A 1
C43' C 0.7127(10) 0.8320(11) 0.4654(4) 0.020(4) Uani 0.368(6) 1 d PDU A 2
H43C H 0.7394 0.8594 0.4440 0.024 Uiso 0.368(6) 1 calc PR A 2
H43D H 0.7679 0.7798 0.4719 0.024 Uiso 0.368(6) 1 calc PR A 2
C44' C 0.7246(13) 0.9167(13) 0.4911(4) 0.036(4) Uani 0.368(6) 1 d PDU A 2
H44C H 0.7996 0.9125 0.5020 0.043 Uiso 0.368(6) 1 calc PR A 2
H44D H 0.7194 0.9822 0.4798 0.043 Uiso 0.368(6) 1 calc PR A 2
C45' C 0.6302(7) 0.9082(7) 0.5172(2) 0.038(3) Uani 0.368(6) 1 d PDU A 2
H45C H 0.6295 0.9675 0.5318 0.045 Uiso 0.368(6) 1 calc PR A 2
H45D H 0.6407 0.8477 0.5310 0.045 Uiso 0.368(6) 1 calc PR A 2
C46' C 0.5188(10) 0.9015(8) 0.4970(3) 0.043(4) Uani 0.368(6) 1 d PDU A 2
H46C H 0.5060 0.9682 0.4871 0.052 Uiso 0.368(6) 1 calc PR A 2
H46D H 0.4568 0.8906 0.5132 0.052 Uiso 0.368(6) 1 calc PR A 2
C47 C 0.6226(2) 0.7970(2) 0.37616(6) 0.0234(7) Uani 1 1 d . . .
H47 H 0.5713 0.7434 0.3800 0.028 Uiso 1 1 calc R . .
C48 C 0.5800(2) 0.8881(2) 0.36373(7) 0.0230(6) Uani 1 1 d . . .
C49 C 0.4688(2) 0.9195(3) 0.35974(8) 0.0362(8) Uani 1 1 d . . .
H49 H 0.4025 0.8805 0.3631 0.043 Uiso 1 1 calc R . .
C50 C 0.4727(3) 1.0188(2) 0.34995(8) 0.0344(8) Uani 1 1 d . . .
H50 H 0.4100 1.0614 0.3455 0.041 Uiso 1 1 calc R . .
C51 C 0.5872(3) 1.0433(2) 0.34800(7) 0.0263(7) Uani 1 1 d . . .
H51 H 0.6149 1.1070 0.3416 0.032 Uiso 1 1 calc R . .
C52 C 0.3937(3) 0.5207(3) 0.40298(9) 0.0470(10) Uani 1 1 d . . .
H52A H 0.3543 0.5039 0.4237 0.070 Uiso 1 1 calc R . .
H52B H 0.4081 0.4594 0.3903 0.070 Uiso 1 1 calc R . .
H52C H 0.3463 0.5658 0.3898 0.070 Uiso 1 1 calc R . .
C53 C 0.9594(3) 0.8364(2) 0.25698(7) 0.0335(8) Uani 1 1 d . . .
H53A H 0.9137 0.8971 0.2546 0.050 Uiso 1 1 calc R . .
H53B H 0.9413 0.7900 0.2390 0.050 Uiso 1 1 calc R . .
H53C H 1.0401 0.8538 0.2561 0.050 Uiso 1 1 calc R . .
C54 C 0.7677(3) 0.7678(2) 0.29908(7) 0.0313(8) Uani 1 1 d . . .
H54A H 0.7443 0.7212 0.3165 0.047 Uiso 1 1 calc R . .
H54B H 0.7398 0.7440 0.2776 0.047 Uiso 1 1 calc R . .
H54C H 0.7360 0.8340 0.3037 0.047 Uiso 1 1 calc R . .
C55 C 0.9826(3) 0.6443(2) 0.29541(8) 0.0365(8) Uani 1 1 d . . .
H55A H 1.0645 0.6459 0.2912 0.055 Uiso 1 1 calc R . .
H55B H 0.9444 0.6090 0.2773 0.055 Uiso 1 1 calc R . .
H55C H 0.9680 0.6096 0.3164 0.055 Uiso 1 1 calc R . .
C56 C 1.2137(3) 0.8515(2) 0.30441(7) 0.0296(7) Uani 1 1 d . . .
H56A H 1.2015 0.7931 0.2902 0.044 Uiso 1 1 calc R . .
H56B H 1.2930 0.8530 0.3117 0.044 Uiso 1 1 calc R . .
H56C H 1.1967 0.9124 0.2919 0.044 Uiso 1 1 calc R . .
C57 C 1.1677(3) 0.7289(2) 0.36442(8) 0.0316(7) Uani 1 1 d . . .
H57A H 1.1244 0.7218 0.3850 0.047 Uiso 1 1 calc R . .
H57B H 1.2485 0.7356 0.3696 0.047 Uiso 1 1 calc R . .
H57C H 1.1559 0.6699 0.3505 0.047 Uiso 1 1 calc R . .
C58 C 1.1515(3) 0.9544(2) 0.36882(6) 0.0276(7) Uani 1 1 d . . .
H58A H 1.1010 1.0100 0.3631 0.041 Uiso 1 1 calc R . .
H58B H 1.2305 0.9747 0.3653 0.041 Uiso 1 1 calc R . .
H58C H 1.1404 0.9361 0.3921 0.041 Uiso 1 1 calc R . .
C59 C 0.1125(4) 0.4741(4) 0.78890(13) 0.0737(16) Uani 1 1 d . . .
H59 H 0.1591 0.5115 0.8036 0.088 Uiso 1 1 calc R . .
C60 C 0.0600(4) 0.5204(4) 0.76437(14) 0.0733(15) Uani 1 1 d . . .
H60 H 0.0683 0.5906 0.7620 0.088 Uiso 1 1 calc R . .
C61 C -0.0056(4) 0.4691(6) 0.74251(12) 0.089(2) Uani 1 1 d . . .
H61 H -0.0420 0.5024 0.7246 0.107 Uiso 1 1 calc R . .
C62 C -0.0183(4) 0.3659(5) 0.74695(14) 0.087(2) Uani 1 1 d . . .
H62 H -0.0645 0.3282 0.7322 0.104 Uiso 1 1 calc R . .
C63 C 0.0363(4) 0.3201(4) 0.77264(15) 0.0838(18) Uani 1 1 d . . .
H63 H 0.0288 0.2501 0.7759 0.101 Uiso 1 1 calc R . .
C64 C 0.1017(4) 0.3755(4) 0.79356(13) 0.0762(16) Uani 1 1 d . . .
H64 H 0.1397 0.3442 0.8115 0.091 Uiso 1 1 calc R . .
C65 C 0.1977(4) 0.2493(5) 0.44968(13) 0.0763(16) Uani 1 1 d . . .
H65 H 0.1200 0.2658 0.4527 0.092 Uiso 1 1 calc R . .
C66 C 0.2812(7) 0.3127(4) 0.46119(13) 0.0842(18) Uani 1 1 d . . .
H66 H 0.2622 0.3733 0.4721 0.101 Uiso 1 1 calc R . .
C67 C 0.3912(6) 0.2859(5) 0.45651(15) 0.094(2) Uani 1 1 d . . .
H67 H 0.4495 0.3292 0.4641 0.113 Uiso 1 1 calc R . .
C68 C 0.4202(5) 0.1990(6) 0.44136(17) 0.110(3) Uani 1 1 d . . .
H68 H 0.4974 0.1805 0.4386 0.132 Uiso 1 1 calc R . .
C69 C 0.3335(7) 0.1386(5) 0.43018(12) 0.097(2) Uani 1 1 d . . .
H69 H 0.3509 0.0774 0.4194 0.116 Uiso 1 1 calc R . .
C70 C 0.2262(6) 0.1653(5) 0.43440(12) 0.0793(17) Uani 1 1 d . . .
H70 H 0.1679 0.1230 0.4262 0.095 Uiso 1 1 calc R . .

loop_
_atom_site_aniso_label
_atom_site_aniso_U_11
_atom_site_aniso_U_22
_atom_site_aniso_U_33
_atom_site_aniso_U_23
_atom_site_aniso_U_13
_atom_site_aniso_U_12
Y1 0.01655(13) 0.01902(13) 0.01548(10) 0.00116(11) -0.00013(11) -0.00067(13)
Si1 0.0280(5) 0.0253(5) 0.0206(4) -0.0032(4) 0.0037(4) -0.0042(4)
Si2 0.0204(5) 0.0242(5) 0.0246(4) 0.0010(3) 0.0020(3) 0.0020(4)
N1 0.0179(13) 0.0208(12) 0.0176(10) 0.0029(9) -0.0001(9) -0.0012(11)
N2 0.0212(13) 0.0233(14) 0.0190(11) 0.0040(10) -0.0030(9) -0.0015(11)
N3 0.0222(14) 0.0177(13) 0.0157(11) 0.0028(9) 0.0028(10) -0.0014(11)
N4 0.0180(12) 0.0227(12) 0.0241(12) 0.0043(9) 0.0006(11) 0.0015(11)
N5 0.0157(13) 0.0234(14) 0.0203(11) 0.0002(10) 0.0028(9) 0.0023(11)
O1 0.0181(10) 0.0228(10) 0.0188(9) 0.0030(7) -0.0012(9) -0.0027(9)
O2 0.0222(12) 0.0469(15) 0.0383(12) -0.0137(12) 0.0025(10) -0.0073(12)
C1 0.0180(15) 0.0224(15) 0.0184(12) -0.0025(10) 0.0003(12) -0.0010(14)
C2 0.0188(16) 0.0184(15) 0.0182(13) -0.0022(11) -0.0005(11) 0.0003(12)
C3 0.0249(17) 0.0291(18) 0.0181(13) 0.0007(12) 0.0033(12) -0.0009(14)
C4 0.0203(16) 0.0290(16) 0.0262(14) -0.0027(12) 0.0055(13) 0.0041(15)
C5 0.0235(16) 0.0219(16) 0.0231(15) -0.0009(12) -0.0004(12) 0.0025(13)
C6 0.0189(15) 0.0209(16) 0.0242(14) -0.0005(12) 0.0002(12) 0.0008(13)
C7 0.0277(19) 0.0272(17) 0.0243(14) 0.0060(12) 0.0052(13) 0.0030(14)
C8 0.0302(18) 0.0298(18) 0.0270(15) 0.0081(15) -0.0004(13) 0.0030(16)
C9 0.0302(19) 0.0247(17) 0.0310(16) 0.0017(13) -0.0035(13) 0.0042(14)
C10 0.0286(19) 0.0312(18) 0.0308(15) 0.0005(14) 0.0013(13) 0.0120(16)
C11 0.0198(15) 0.0183(15) 0.0167(13) 0.0059(11) 0.0011(11) -0.0011(12)
C12 0.0158(15) 0.0210(16) 0.0213(14) 0.0038(11) -0.0013(11) -0.0010(12)
C13 0.0248(16) 0.0223(15) 0.0206(13) 0.0019(13) 0.0015(11) 0.0003(15)
C14 0.0205(16) 0.0251(16) 0.0240(13) 0.0036(11) 0.0029(13) 0.0046(14)
C15 0.0198(15) 0.0215(15) 0.0220(13) 0.0044(11) 0.0013(13) -0.0026(14)
C16 0.0183(16) 0.0207(16) 0.0205(14) 0.0015(11) 0.0012(12) -0.0002(12)
C17 0.0253(17) 0.0259(16) 0.0301(15) -0.0039(14) 0.0019(15) -0.0024(13)
C18 0.026(2) 0.0347(19) 0.053(2) -0.0151(15) 0.0041(15) -0.0073(15)
C19 0.025(2) 0.054(2) 0.047(2) -0.0095(18) 0.0019(16) -0.0117(18)
C20 0.0211(18) 0.0288(19) 0.0361(17) -0.0017(14) 0.0031(14) -0.0010(14)
C21 0.0275(16) 0.0219(16) 0.0206(13) -0.0019(13) -0.0015(11) -0.0025(15)
C22 0.0296(18) 0.0219(16) 0.0177(13) 0.0002(12) -0.0047(12) -0.0025(14)
C23 0.046(2) 0.0298(19) 0.0255(16) -0.0012(14) -0.0159(15) -0.0022(17)
C24 0.039(2) 0.036(2) 0.0291(17) 0.0073(15) -0.0162(15) -0.0003(17)
C25 0.0286(18) 0.0207(17) 0.0304(16) 0.0044(13) -0.0031(13) 0.0026(14)
C26 0.0274(18) 0.042(2) 0.0237(15) 0.0074(15) -0.0065(12) -0.0027(17)
C27 0.0205(16) 0.0212(16) 0.0194(13) -0.0003(12) 0.0012(11) -0.0044(13)
C28 0.0194(16) 0.0155(15) 0.0217(14) -0.0019(11) -0.0023(11) 0.0005(12)
C29 0.0231(17) 0.0244(15) 0.0210(13) -0.0010(12) 0.0043(12) -0.0025(14)
C30 0.0221(16) 0.0207(17) 0.0294(15) -0.0064(13) 0.0009(12) 0.0021(13)
C31 0.0242(16) 0.0179(14) 0.0242(13) -0.0011(11) -0.0052(14) 0.0008(14)
C32 0.0267(16) 0.0229(18) 0.0164(13) 0.0012(11) 0.0013(11) -0.0024(13)
C33 0.033(2) 0.0274(17) 0.0236(15) 0.0045(13) 0.0033(13) -0.0012(14)
C34 0.047(2) 0.0271(19) 0.0208(15) 0.0036(13) 0.0061(14) -0.0034(15)
C35 0.054(2) 0.0218(16) 0.0288(15) 0.0027(12) -0.0080(17) 0.0031(17)
C36 0.0323(18) 0.0233(17) 0.0333(16) -0.0012(14) -0.0046(13) 0.0029(15)
C37 0.0263(17) 0.0235(16) 0.0189(14) 0.0044(12) 0.0045(12) 0.0028(13)
C38 0.0291(18) 0.0287(18) 0.0210(14) 0.0034(13) 0.0052(13) 0.0010(15)
C39 0.0244(19) 0.043(2) 0.0373(18) 0.0076(16) 0.0067(15) 0.0025(16)
C40 0.030(2) 0.039(2) 0.063(2) 0.0052(19) 0.0217(18) 0.0045(18)
C41 0.046(2) 0.0256(19) 0.053(2) -0.0051(16) 0.0242(19) 0.0021(17)
C42 0.0293(18) 0.0261(17) 0.0236(15) 0.0008(13) 0.0081(13) 0.0021(14)
C43 0.046(4) 0.021(4) 0.021(4) 0.001(3) 0.006(3) -0.001(3)
C44 0.039(5) 0.038(5) 0.037(4) -0.016(3) 0.001(3) -0.009(4)
C45 0.050(4) 0.036(3) 0.056(4) -0.024(3) 0.001(3) 0.006(3)
C46 0.033(4) 0.028(3) 0.060(4) -0.007(3) 0.010(3) 0.011(3)
C43' 0.020(4) 0.019(4) 0.020(4) 0.0004(10) 0.0005(10) -0.0003(10)
C44' 0.038(7) 0.033(7) 0.037(6) -0.011(5) 0.018(5) -0.008(6)
C45' 0.040(6) 0.039(5) 0.035(4) -0.014(4) 0.009(4) -0.006(4)
C46' 0.042(7) 0.026(6) 0.062(7) -0.001(5) 0.017(5) 0.014(5)
C47 0.0237(18) 0.0255(16) 0.0209(13) 0.0029(12) -0.0001(12) -0.0079(13)
C48 0.0193(15) 0.0259(16) 0.0237(14) 0.0065(13) -0.0016(13) -0.0024(12)
C49 0.0152(15) 0.048(2) 0.0452(19) 0.015(2) -0.0013(14) -0.0044(17)
C50 0.0205(18) 0.037(2) 0.046(2) 0.0160(16) -0.0013(14) 0.0086(15)
C51 0.0254(18) 0.0230(17) 0.0305(16) 0.0029(13) -0.0003(13) 0.0026(13)
C52 0.032(2) 0.054(3) 0.055(2) -0.0113(19) -0.0033(18) -0.0165(19)
C53 0.040(2) 0.039(2) 0.0215(15) -0.0063(14) 0.0022(14) -0.0101(17)
C54 0.035(2) 0.034(2) 0.0240(16) -0.0018(14) -0.0011(14) -0.0067(16)
C55 0.047(2) 0.0292(19) 0.0333(17) -0.0060(15) 0.0095(16) -0.0025(17)
C56 0.0266(18) 0.0265(18) 0.0356(17) -0.0006(14) 0.0047(14) 0.0043(15)
C57 0.0248(18) 0.0330(17) 0.0370(16) 0.0023(15) 0.0024(16) 0.0030(14)
C58 0.0202(15) 0.0330(17) 0.0296(15) 0.0021(12) -0.0018(14) -0.0008(14)
C59 0.041(3) 0.084(4) 0.096(4) -0.051(3) 0.005(3) 0.006(3)
C60 0.058(4) 0.068(4) 0.094(4) 0.001(3) 0.033(3) 0.008(3)
C61 0.048(3) 0.178(7) 0.040(3) 0.009(4) 0.019(2) 0.036(4)
C62 0.035(3) 0.142(6) 0.082(4) -0.071(4) -0.001(3) -0.011(4)
C63 0.063(4) 0.057(3) 0.131(5) -0.039(3) -0.011(4) 0.006(3)
C64 0.056(3) 0.084(4) 0.089(4) -0.028(3) -0.021(3) 0.030(3)
C65 0.060(4) 0.105(5) 0.063(3) 0.045(3) 0.007(3) 0.014(3)
C66 0.141(6) 0.044(3) 0.068(3) 0.020(3) 0.022(4) 0.017(4)
C67 0.094(5) 0.098(5) 0.091(5) 0.046(4) -0.024(4) -0.050(4)
C68 0.057(4) 0.158(7) 0.115(6) 0.090(5) 0.040(4) 0.024(4)
C69 0.142(6) 0.094(5) 0.055(3) 0.014(3) 0.043(4) 0.021(5)
C70 0.096(5) 0.093(5) 0.049(3) 0.015(3) -0.009(3) -0.031(4)

loop_
_atom_type_symbol
_atom_type_description
_atom_type_scat_dispersion_real
_atom_type_scat_dispersion_imag
_atom_type_scat_source
C C 0.0033 0.0016 'International Tables Vol C Tables 4.2.6.8 and 6.1.1.4'
H H 0.0000 0.0000 'International Tables Vol C Tables 4.2.6.8 and 6.1.1.4'
N N 0.0061 0.0033 'International Tables Vol C Tables 4.2.6.8 and 6.1.1.4'
O O 0.0106 0.0060 'International Tables Vol C Tables 4.2.6.8 and 6.1.1.4'
Si Si 0.0817 0.0704 'International Tables Vol C Tables 4.2.6.8 and 6.1.1.4'
Y Y -2.7962 3.5667 'International Tables Vol C Tables 4.2.6.8 and 6.1.1.4'

loop_
_geom_angle_atom_site_label_1
_geom_angle_atom_site_label_2
_geom_angle_atom_site_label_3
_geom_angle
_geom_angle_site_symmetry_1
_geom_angle_site_symmetry_3
_geom_angle_publ_flag
N5 Y1 N2 99.04(8) . . ?
N5 Y1 N4 133.53(8) . . ?
N2 Y1 N4 123.37(8) . . ?
N5 Y1 N1 130.34(8) . . ?
N2 Y1 N1 70.00(8) . . ?
N4 Y1 N1 85.55(7) . . ?
N5 Y1 N3 100.06(8) . . ?
N2 Y1 N3 83.13(8) . . ?
N4 Y1 N3 70.27(8) . . ?
N1 Y1 N3 124.91(7) . . ?
N5 Y1 O1 84.39(7) . . ?
N2 Y1 O1 137.96(7) . . ?
N4 Y1 O1 76.54(7) . . ?
N1 Y1 O1 76.05(6) . . ?
N3 Y1 O1 137.89(7) . . ?
N5 Y1 Si1 26.21(6) . . ?
N2 Y1 Si1 120.40(6) . . ?
N4 Y1 Si1 107.62(5) . . ?
N1 Y1 Si1 147.69(5) . . ?
N3 Y1 Si1 87.39(6) . . ?
O1 Y1 Si1 78.57(5) . . ?
N5 Si1 C54 110.22(13) . . ?
N5 Si1 C55 113.36(14) . . ?
C54 Si1 C55 107.27(16) . . ?
N5 Si1 C53 114.59(13) . . ?
C54 Si1 C53 104.32(15) . . ?
C55 Si1 C53 106.45(15) . . ?
N5 Si1 Y1 35.47(8) . . ?
C54 Si1 Y1 75.43(10) . . ?
C55 Si1 Y1 132.83(10) . . ?
C53 Si1 Y1 118.66(11) . . ?
N5 Si2 C56 114.08(13) . . ?
N5 Si2 C57 112.93(13) . . ?
C56 Si2 C57 104.43(14) . . ?
N5 Si2 C58 110.93(13) . . ?
C56 Si2 C58 107.11(14) . . ?
C57 Si2 C58 106.84(13) . . ?
C21 N1 C2 117.8(2) . . ?
C21 N1 Y1 114.3(2) . . ?
C2 N1 Y1 125.70(16) . . ?
C25 N2 C22 105.1(2) . . ?
C25 N2 Y1 140.2(2) . . ?
C22 N2 Y1 114.64(17) . . ?
C47 N3 C28 118.6(2) . . ?
C47 N3 Y1 112.98(19) . . ?
C28 N3 Y1 128.33(18) . . ?
C51 N4 C48 104.8(2) . . ?
C51 N4 Y1 140.6(2) . . ?
C48 N4 Y1 114.49(17) . . ?
Si1 N5 Si2 121.36(13) . . ?
Si1 N5 Y1 118.32(12) . . ?
Si2 N5 Y1 120.29(12) . . ?
C12 O1 C26 112.9(2) . . ?
C12 O1 Y1 112.28(15) . . ?
C26 O1 Y1 134.43(17) . . ?
C38 O2 C52 117.0(2) . . ?
C2 C1 C6 120.0(3) . . ?
C2 C1 C11 120.0(3) . . ?
C6 C1 C11 120.0(2) . . ?
C3 C2 C1 120.2(3) . . ?
C3 C2 N1 120.6(2) . . ?
C1 C2 N1 119.1(2) . . ?
C4 C3 C2 119.6(3) . . ?
C4 C3 H3 120.2 . . ?
C2 C3 H3 120.2 . . ?
C3 C4 C5 121.7(3) . . ?
C3 C4 H4 119.1 . . ?
C5 C4 H4 119.1 . . ?
C4 C5 C6 119.2(3) . . ?
C4 C5 C10 119.1(3) . . ?
C6 C5 C10 121.7(3) . . ?
C5 C6 C1 119.3(3) . . ?
C5 C6 C7 120.8(3) . . ?
C1 C6 C7 119.9(3) . . ?
C8 C7 C6 113.1(2) . . ?
C8 C7 H7A 109.0 . . ?
C6 C7 H7A 109.0 . . ?
C8 C7 H7B 109.0 . . ?
C6 C7 H7B 109.0 . . ?
H7A C7 H7B 107.8 . . ?
C9 C8 C7 110.5(2) . . ?
C9 C8 H8A 109.5 . . ?
C7 C8 H8A 109.5 . . ?
C9 C8 H8B 109.5 . . ?
C7 C8 H8B 109.5 . . ?
H8A C8 H8B 108.1 . . ?
C8 C9 C10 109.5(2) . . ?
C8 C9 H9A 109.8 . . ?
C10 C9 H9A 109.8 . . ?
C8 C9 H9B 109.8 . . ?
C10 C9 H9B 109.8 . . ?
H9A C9 H9B 108.2 . . ?
C5 C10 C9 113.5(2) . . ?
C5 C10 H10A 108.9 . . ?
C9 C10 H10A 108.9 . . ?
C5 C10 H10B 108.9 . . ?
C9 C10 H10B 108.9 . . ?
H10A C10 H10B 107.7 . . ?
C12 C11 C16 118.2(3) . . ?
C12 C11 C1 119.7(3) . . ?
C16 C11 C1 122.1(2) . . ?
C13 C12 C11 122.4(3) . . ?
C13 C12 O1 119.3(2) . . ?
C11 C12 O1 118.2(2) . . ?
C14 C13 C12 118.4(3) . . ?
C14 C13 H13 120.8 . . ?
C12 C13 H13 120.8 . . ?
C13 C14 C15 121.5(3) . . ?
C13 C14 H14 119.2 . . ?
C15 C14 H14 119.2 . . ?
C16 C15 C14 119.3(3) . . ?
C16 C15 C20 121.8(3) . . ?
C14 C15 C20 118.9(3) . . ?
C15 C16 C11 120.0(3) . . ?
C15 C16 C17 120.8(3) . . ?
C11 C16 C17 119.1(2) . . ?
C16 C17 C18 113.2(3) . . ?
C16 C17 H17A 108.9 . . ?
C18 C17 H17A 108.9 . . ?
C16 C17 H17B 108.9 . . ?
C18 C17 H17B 108.9 . . ?
H17A C17 H17B 107.8 . . ?
C19 C18 C17 111.1(3) . . ?
C19 C18 H18A 109.4 . . ?
C17 C18 H18A 109.4 . . ?
C19 C18 H18B 109.4 . . ?
C17 C18 H18B 109.4 . . ?
H18A C18 H18B 108.0 . . ?
C18 C19 C20 109.4(3) . . ?
C18 C19 H19A 109.8 . . ?
C20 C19 H19A 109.8 . . ?
C18 C19 H19B 109.8 . . ?
C20 C19 H19B 109.8 . . ?
H19A C19 H19B 108.2 . . ?
C15 C20 C19 113.4(3) . . ?
C15 C20 H20A 108.9 . . ?
C19 C20 H20A 108.9 . . ?
C15 C20 H20B 108.9 . . ?
C19 C20 H20B 108.9 . . ?
H20A C20 H20B 107.7 . . ?
N1 C21 C22 121.1(3) . . ?
N1 C21 H21 119.4 . . ?
C22 C21 H21 119.4 . . ?
N2 C22 C23 110.3(3) . . ?
N2 C22 C21 119.5(2) . . ?
C23 C22 C21 130.2(3) . . ?
C24 C23 C22 106.7(3) . . ?
C24 C23 H23 126.7 . . ?
C22 C23 H23 126.7 . . ?
C23 C24 C25 106.4(3) . . ?
C23 C24 H24 126.8 . . ?
C25 C24 H24 126.8 . . ?
N2 C25 C24 111.5(3) . . ?
N2 C25 H25 124.3 . . ?
C24 C25 H25 124.3 . . ?
O1 C26 H26A 109.5 . . ?
O1 C26 H26B 109.5 . . ?
H26A C26 H26B 109.5 . . ?
O1 C26 H26C 109.5 . . ?
H26A C26 H26C 109.5 . . ?
H26B C26 H26C 109.5 . . ?
C28 C27 C32 119.1(3) . . ?
C28 C27 C37 121.0(3) . . ?
C32 C27 C37 119.9(2) . . ?
C29 C28 C27 119.3(3) . . ?
C29 C28 N3 117.0(2) . . ?
C27 C28 N3 123.6(3) . . ?
C30 C29 C28 120.6(3) . . ?
C30 C29 H29 119.7 . . ?
C28 C29 H29 119.7 . . ?
C29 C30 C31 121.5(3) . . ?
C29 C30 H30 119.3 . . ?
C31 C30 H30 119.3 . . ?
C30 C31 C32 119.0(3) . . ?
C30 C31 C36 118.5(3) . . ?
C32 C31 C36 122.5(3) . . ?
C31 C32 C27 120.5(3) . . ?
C31 C32 C33 119.9(3) . . ?
C27 C32 C33 119.6(3) . . ?
C32 C33 C34 112.9(2) . . ?
C32 C33 H33A 109.0 . . ?
C34 C33 H33A 109.0 . . ?
C32 C33 H33B 109.0 . . ?
C34 C33 H33B 109.0 . . ?
H33A C33 H33B 107.8 . . ?
C35 C34 C33 111.2(3) . . ?
C35 C34 H34A 109.4 . . ?
C33 C34 H34A 109.4 . . ?
C35 C34 H34B 109.4 . . ?
C33 C34 H34B 109.4 . . ?
H34A C34 H34B 108.0 . . ?
C34 C35 C36 111.1(3) . . ?
C34 C35 H35A 109.4 . . ?
C36 C35 H35A 109.4 . . ?
C34 C35 H35B 109.4 . . ?
C36 C35 H35B 109.4 . . ?
H35A C35 H35B 108.0 . . ?
C31 C36 C35 114.4(3) . . ?
C31 C36 H36A 108.7 . . ?
C35 C36 H36A 108.7 . . ?
C31 C36 H36B 108.7 . . ?
C35 C36 H36B 108.7 . . ?
H36A C36 H36B 107.6 . . ?
C38 C37 C42 119.5(3) . . ?
C38 C37 C27 119.4(3) . . ?
C42 C37 C27 121.1(3) . . ?
O2 C38 C39 123.4(3) . . ?
O2 C38 C37 115.3(3) . . ?
C39 C38 C37 121.2(3) . . ?
C40 C39 C38 118.7(3) . . ?
C40 C39 H39 120.7 . . ?
C38 C39 H39 120.7 . . ?
C39 C40 C41 122.4(3) . . ?
C39 C40 H40 118.8 . . ?
C41 C40 H40 118.8 . . ?
C40 C41 C42 119.3(3) . . ?
C40 C41 C46 114.6(4) . . ?
C42 C41 C46 125.7(4) . . ?
C40 C41 C46' 126.6(5) . . ?
C42 C41 C46' 112.6(5) . . ?
C46 C41 C46' 23.0(5) . . ?
C37 C42 C41 118.9(3) . . ?
C37 C42 C43' 121.7(7) . . ?
C41 C42 C43' 118.9(7) . . ?
C37 C42 C43 118.3(4) . . ?
C41 C42 C43 122.6(4) . . ?
C43' C42 C43 11.7(9) . . ?
C42 C43 C44 108.0(7) . . ?
C42 C43 H43A 110.1 . . ?
C44 C43 H43A 110.1 . . ?
C42 C43 H43B 110.1 . . ?
C44 C43 H43B 110.1 . . ?
H43A C43 H43B 108.4 . . ?
C45 C44 C43 115.7(7) . . ?
C45 C44 H44A 108.4 . . ?
C43 C44 H44A 108.4 . . ?
C45 C44 H44B 108.4 . . ?
C43 C44 H44B 108.4 . . ?
H44A C44 H44B 107.4 . . ?
C46 C45 C44 108.6(6) . . ?
C46 C45 H45A 110.0 . . ?
C44 C45 H45A 110.0 . . ?
C46 C45 H45B 110.0 . . ?
C44 C45 H45B 110.0 . . ?
H45A C45 H45B 108.4 . . ?
C41 C46 C45 109.2(5) . . ?
C41 C46 H46A 109.8 . . ?
C45 C46 H46A 109.8 . . ?
C41 C46 H46B 109.8 . . ?
C45 C46 H46B 109.8 . . ?
H46A C46 H46B 108.3 . . ?
C42 C43' C44' 123.6(13) . . ?
C42 C43' H43C 106.4 . . ?
C44' C43' H43C 106.4 . . ?
C42 C43' H43D 106.4 . . ?
C44' C43' H43D 106.4 . . ?
H43C C43' H43D 106.5 . . ?
C45' C44' C43' 109.8(12) . . ?
C45' C44' H44C 109.7 . . ?
C43' C44' H44C 109.7 . . ?
C45' C44' H44D 109.7 . . ?
C43' C44' H44D 109.7 . . ?
H44C C44' H44D 108.2 . . ?
C44' C45' C46' 104.9(10) . . ?
C44' C45' H45C 110.8 . . ?
C46' C45' H45C 110.8 . . ?
C44' C45' H45D 110.8 . . ?
C46' C45' H45D 110.8 . . ?
H45C C45' H45D 108.8 . . ?
C45' C46' C41 122.5(8) . . ?
C45' C46' H46C 106.7 . . ?
C41 C46' H46C 106.7 . . ?
C45' C46' H46D 106.7 . . ?
C41 C46' H46D 106.7 . . ?
H46C C46' H46D 106.6 . . ?
N3 C47 C48 122.0(3) . . ?
N3 C47 H47 119.0 . . ?
C48 C47 H47 119.0 . . ?
C49 C48 N4 110.4(3) . . ?
C49 C48 C47 129.7(3) . . ?
N4 C48 C47 119.6(2) . . ?
C48 C49 C50 107.0(3) . . ?
C48 C49 H49 126.5 . . ?
C50 C49 H49 126.5 . . ?
C49 C50 C51 105.9(3) . . ?
C49 C50 H50 127.1 . . ?
C51 C50 H50 127.1 . . ?
N4 C51 C50 111.9(3) . . ?
N4 C51 H51 124.1 . . ?
C50 C51 H51 124.1 . . ?
O2 C52 H52A 109.5 . . ?
O2 C52 H52B 109.5 . . ?
H52A C52 H52B 109.5 . . ?
O2 C52 H52C 109.5 . . ?
H52A C52 H52C 109.5 . . ?
H52B C52 H52C 109.5 . . ?
Si1 C53 H53A 109.5 . . ?
Si1 C53 H53B 109.5 . . ?
H53A C53 H53B 109.5 . . ?
Si1 C53 H53C 109.5 . . ?
H53A C53 H53C 109.5 . . ?
H53B C53 H53C 109.5 . . ?
Si1 C54 H54A 109.5 . . ?
Si1 C54 H54B 109.5 . . ?
H54A C54 H54B 109.5 . . ?
Si1 C54 H54C 109.5 . . ?
H54A C54 H54C 109.5 . . ?
H54B C54 H54C 109.5 . . ?
Si1 C55 H55A 109.5 . . ?
Si1 C55 H55B 109.5 . . ?
H55A C55 H55B 109.5 . . ?
Si1 C55 H55C 109.5 . . ?
H55A C55 H55C 109.5 . . ?
H55B C55 H55C 109.5 . . ?
Si2 C56 H56A 109.5 . . ?
Si2 C56 H56B 109.5 . . ?
H56A C56 H56B 109.5 . . ?
Si2 C56 H56C 109.5 . . ?
H56A C56 H56C 109.5 . . ?
H56B C56 H56C 109.5 . . ?
Si2 C57 H57A 109.5 . . ?
Si2 C57 H57B 109.5 . . ?
H57A C57 H57B 109.5 . . ?
Si2 C57 H57C 109.5 . . ?
H57A C57 H57C 109.5 . . ?
H57B C57 H57C 109.5 . . ?
Si2 C58 H58A 109.5 . . ?
Si2 C58 H58B 109.5 . . ?
H58A C58 H58B 109.5 . . ?
Si2 C58 H58C 109.5 . . ?
H58A C58 H58C 109.5 . . ?
H58B C58 H58C 109.5 . . ?
C60 C59 C64 121.5(5) . . ?
C60 C59 H59 119.2 . . ?
C64 C59 H59 119.2 . . ?
C59 C60 C61 121.0(5) . . ?
C59 C60 H60 119.5 . . ?
C61 C60 H60 119.5 . . ?
C60 C61 C62 118.4(5) . . ?
C60 C61 H61 120.8 . . ?
C62 C61 H61 120.8 . . ?
C63 C62 C61 119.3(5) . . ?
C63 C62 H62 120.3 . . ?
C61 C62 H62 120.3 . . ?
C64 C63 C62 119.4(5) . . ?
C64 C63 H63 120.3 . . ?
C62 C63 H63 120.3 . . ?
C59 C64 C63 120.3(5) . . ?
C59 C64 H64 119.9 . . ?
C63 C64 H64 119.9 . . ?
C70 C65 C66 119.9(5) . . ?
C70 C65 H65 120.1 . . ?
C66 C65 H65 120.1 . . ?
C67 C66 C65 118.1(5) . . ?
C67 C66 H66 120.9 . . ?
C65 C66 H66 120.9 . . ?
C66 C67 C68 121.9(6) . . ?
C66 C67 H67 119.0 . . ?
C68 C67 H67 119.0 . . ?
C67 C68 C69 117.6(6) . . ?
C67 C68 H68 121.2 . . ?
C69 C68 H68 121.2 . . ?
C70 C69 C68 120.4(6) . . ?
C70 C69 H69 119.8 . . ?
C68 C69 H69 119.8 . . ?
C65 C70 C69 122.0(6) . . ?
C65 C70 H70 119.0 . . ?
C69 C70 H70 119.0 . . ?

loop_
_geom_bond_atom_site_label_1
_geom_bond_atom_site_label_2
_geom_bond_distance
_geom_bond_site_symmetry_2
_geom_bond_publ_flag
Y1 N5 2.254(2) . ?
Y1 N2 2.374(2) . ?
Y1 N4 2.375(3) . ?
Y1 N1 2.451(2) . ?
Y1 N3 2.470(2) . ?
Y1 O1 2.5022(17) . ?
Y1 Si1 3.4192(10) . ?
Si1 N5 1.715(2) . ?
Si1 C54 1.880(3) . ?
Si1 C55 1.882(3) . ?
Si1 C53 1.884(3) . ?
Si2 N5 1.721(2) . ?
Si2 C56 1.878(3) . ?
Si2 C57 1.885(3) . ?
Si2 C58 1.890(3) . ?
N1 C21 1.296(3) . ?
N1 C2 1.436(3) . ?
N2 C25 1.354(3) . ?
N2 C22 1.387(3) . ?
N3 C47 1.301(4) . ?
N3 C28 1.428(3) . ?
N4 C51 1.357(3) . ?
N4 C48 1.387(3) . ?
O1 C12 1.407(3) . ?
O1 C26 1.448(3) . ?
O2 C38 1.374(4) . ?
O2 C52 1.425(4) . ?
C1 C2 1.392(3) . ?
C1 C6 1.411(4) . ?
C1 C11 1.496(4) . ?
C2 C3 1.382(4) . ?
C3 C4 1.380(4) . ?
C3 H3 0.9500 . ?
C4 C5 1.384(4) . ?
C4 H4 0.9500 . ?
C5 C6 1.400(4) . ?
C5 C10 1.519(4) . ?
C6 C7 1.523(4) . ?
C7 C8 1.519(4) . ?
C7 H7A 0.9900 . ?
C7 H7B 0.9900 . ?
C8 C9 1.516(4) . ?
C8 H8A 0.9900 . ?
C8 H8B 0.9900 . ?
C9 C10 1.524(4) . ?
C9 H9A 0.9900 . ?
C9 H9B 0.9900 . ?
C10 H10A 0.9900 . ?
C10 H10B 0.9900 . ?
C11 C12 1.390(4) . ?
C11 C16 1.411(4) . ?
C12 C13 1.384(4) . ?
C13 C14 1.372(4) . ?
C13 H13 0.9500 . ?
C14 C15 1.404(4) . ?
C14 H14 0.9500 . ?
C15 C16 1.392(4) . ?
C15 C20 1.502(4) . ?
C16 C17 1.515(4) . ?
C17 C18 1.520(4) . ?
C17 H17A 0.9900 . ?
C17 H17B 0.9900 . ?
C18 C19 1.512(4) . ?
C18 H18A 0.9900 . ?
C18 H18B 0.9900 . ?
C19 C20 1.519(4) . ?
C19 H19A 0.9900 . ?
C19 H19B 0.9900 . ?
C20 H20A 0.9900 . ?
C20 H20B 0.9900 . ?
C21 C22 1.411(4) . ?
C21 H21 0.9500 . ?
C22 C23 1.392(4) . ?
C23 C24 1.384(4) . ?
C23 H23 0.9500 . ?
C24 C25 1.395(4) . ?
C24 H24 0.9500 . ?
C25 H25 0.9500 . ?
C26 H26A 0.9800 . ?
C26 H26B 0.9800 . ?
C26 H26C 0.9800 . ?
C27 C28 1.408(4) . ?
C27 C32 1.415(4) . ?
C27 C37 1.511(4) . ?
C28 C29 1.394(4) . ?
C29 C30 1.375(4) . ?
C29 H29 0.9500 . ?
C30 C31 1.386(4) . ?
C30 H30 0.9500 . ?
C31 C32 1.394(4) . ?
C31 C36 1.521(4) . ?
C32 C33 1.520(4) . ?
C33 C34 1.533(4) . ?
C33 H33A 0.9900 . ?
C33 H33B 0.9900 . ?
C34 C35 1.501(5) . ?
C34 H34A 0.9900 . ?
C34 H34B 0.9900 . ?
C35 C36 1.527(4) . ?
C35 H35A 0.9900 . ?
C35 H35B 0.9900 . ?
C36 H36A 0.9900 . ?
C36 H36B 0.9900 . ?
C37 C38 1.399(4) . ?
C37 C42 1.410(4) . ?
C38 C39 1.385(4) . ?
C39 C40 1.376(5) . ?
C39 H39 0.9500 . ?
C40 C41 1.386(5) . ?
C40 H40 0.9500 . ?
C41 C42 1.411(4) . ?
C41 C46 1.510(6) . ?
C41 C46' 1.557(8) . ?
C42 C43' 1.490(9) . ?
C42 C43 1.508(6) . ?
C43 C44 1.543(7) . ?
C43 H43A 0.9900 . ?
C43 H43B 0.9900 . ?
C44 C45 1.542(8) . ?
C44 H44A 0.9900 . ?
C44 H44B 0.9900 . ?
C45 C46 1.536(7) . ?
C45 H45A 0.9900 . ?
C45 H45B 0.9900 . ?
C46 H46A 0.9900 . ?
C46 H46B 0.9900 . ?
C43' C44' 1.543(9) . ?
C43' H43C 0.9900 . ?
C43' H43D 0.9900 . ?
C44' C45' 1.537(9) . ?
C44' H44C 0.9900 . ?
C44' H44D 0.9900 . ?
C45' C46' 1.548(8) . ?
C45' H45C 0.9900 . ?
C45' H45D 0.9900 . ?
C46' H46C 0.9900 . ?
C46' H46D 0.9900 . ?
C47 C48 1.412(4) . ?
C47 H47 0.9500 . ?
C48 C49 1.386(4) . ?
C49 C50 1.389(4) . ?
C49 H49 0.9500 . ?
C50 C51 1.391(4) . ?
C50 H50 0.9500 . ?
C51 H51 0.9500 . ?
C52 H52A 0.9800 . ?
C52 H52B 0.9800 . ?
C52 H52C 0.9800 . ?
C53 H53A 0.9800 . ?
C53 H53B 0.9800 . ?
C53 H53C 0.9800 . ?
C54 H54A 0.9800 . ?
C54 H54B 0.9800 . ?
C54 H54C 0.9800 . ?
C55 H55A 0.9800 . ?
C55 H55B 0.9800 . ?
C55 H55C 0.9800 . ?
C56 H56A 0.9800 . ?
C56 H56B 0.9800 . ?
C56 H56C 0.9800 . ?
C57 H57A 0.9800 . ?
C57 H57B 0.9800 . ?
C57 H57C 0.9800 . ?
C58 H58A 0.9800 . ?
C58 H58B 0.9800 . ?
C58 H58C 0.9800 . ?
C59 C60 1.322(6) . ?
C59 C64 1.339(6) . ?
C59 H59 0.9500 . ?
C60 C61 1.359(7) . ?
C60 H60 0.9500 . ?
C61 C62 1.402(7) . ?
C61 H61 0.9500 . ?
C62 C63 1.366(7) . ?
C62 H62 0.9500 . ?
C63 C64 1.363(6) . ?
C63 H63 0.9500 . ?
C64 H64 0.9500 . ?
C65 C70 1.326(7) . ?
C65 C66 1.380(7) . ?
C65 H65 0.9500 . ?
C66 C67 1.358(7) . ?
C66 H66 0.9500 . ?
C67 C68 1.358(8) . ?
C67 H67 0.9500 . ?
C68 C69 1.379(8) . ?
C68 H68 0.9500 . ?
C69 C70 1.326(8) . ?
C69 H69 0.9500 . ?
C70 H70 0.9500 . ?

loop_
_geom_torsion_atom_site_label_1
_geom_torsion_atom_site_label_2
_geom_torsion_atom_site_label_3
_geom_torsion_atom_site_label_4
_geom_torsion
_geom_torsion_site_symmetry_1
_geom_torsion_site_symmetry_2
_geom_torsion_site_symmetry_3
_geom_torsion_site_symmetry_4
_geom_torsion_publ_flag
N2 Y1 Si1 N5 -38.78(15) . . . . ?
N4 Y1 Si1 N5 172.41(15) . . . . ?
N1 Y1 Si1 N5 61.93(17) . . . . ?
N3 Y1 Si1 N5 -119.25(15) . . . . ?
O1 Y1 Si1 N5 100.67(14) . . . . ?
N5 Y1 Si1 C54 168.54(18) . . . . ?
N2 Y1 Si1 C54 129.76(13) . . . . ?
N4 Y1 Si1 C54 -19.05(12) . . . . ?
N1 Y1 Si1 C54 -129.53(14) . . . . ?
N3 Y1 Si1 C54 49.29(12) . . . . ?
O1 Y1 Si1 C54 -90.79(12) . . . . ?
N5 Y1 Si1 C55 68.3(2) . . . . ?
N2 Y1 Si1 C55 29.55(17) . . . . ?
N4 Y1 Si1 C55 -119.26(16) . . . . ?
N1 Y1 Si1 C55 130.26(18) . . . . ?
N3 Y1 Si1 C55 -50.92(16) . . . . ?
O1 Y1 Si1 C55 169.00(16) . . . . ?
N5 Y1 Si1 C53 -92.87(18) . . . . ?
N2 Y1 Si1 C53 -131.65(14) . . . . ?
N4 Y1 Si1 C53 79.54(13) . . . . ?
N1 Y1 Si1 C53 -30.94(16) . . . . ?
N3 Y1 Si1 C53 147.88(13) . . . . ?
O1 Y1 Si1 C53 7.80(13) . . . . ?
N5 Y1 N1 C21 -90.8(2) . . . . ?
N2 Y1 N1 C21 -5.92(19) . . . . ?
N4 Y1 N1 C21 122.1(2) . . . . ?
N3 Y1 N1 C21 59.9(2) . . . . ?
O1 Y1 N1 C21 -160.7(2) . . . . ?
Si1 Y1 N1 C21 -121.51(18) . . . . ?
N5 Y1 N1 C2 106.8(2) . . . . ?
N2 Y1 N1 C2 -168.4(2) . . . . ?
N4 Y1 N1 C2 -40.4(2) . . . . ?
N3 Y1 N1 C2 -102.5(2) . . . . ?
O1 Y1 N1 C2 36.85(19) . . . . ?
Si1 Y1 N1 C2 76.0(2) . . . . ?
N5 Y1 N2 C25 -46.2(3) . . . . ?
N4 Y1 N2 C25 113.8(3) . . . . ?
N1 Y1 N2 C25 -176.0(3) . . . . ?
N3 Y1 N2 C25 52.9(3) . . . . ?
O1 Y1 N2 C25 -137.9(3) . . . . ?
Si1 Y1 N2 C25 -30.0(3) . . . . ?
N5 Y1 N2 C22 132.7(2) . . . . ?
N4 Y1 N2 C22 -67.3(2) . . . . ?
N1 Y1 N2 C22 2.91(19) . . . . ?
N3 Y1 N2 C22 -128.2(2) . . . . ?
O1 Y1 N2 C22 41.0(2) . . . . ?
Si1 Y1 N2 C22 148.93(18) . . . . ?
N5 Y1 N3 C47 -125.8(2) . . . . ?
N2 Y1 N3 C47 136.2(2) . . . . ?
N4 Y1 N3 C47 6.98(19) . . . . ?
N1 Y1 N3 C47 76.4(2) . . . . ?
O1 Y1 N3 C47 -33.0(2) . . . . ?
Si1 Y1 N3 C47 -102.78(19) . . . . ?
N5 Y1 N3 C28 51.0(2) . . . . ?
N2 Y1 N3 C28 -47.0(2) . . . . ?
N4 Y1 N3 C28 -176.2(2) . . . . ?
N1 Y1 N3 C28 -106.8(2) . . . . ?
O1 Y1 N3 C28 143.76(19) . . . . ?
Si1 Y1 N3 C28 74.0(2) . . . . ?
N5 Y1 N4 C51 -102.9(3) . . . . ?
N2 Y1 N4 C51 104.8(3) . . . . ?
N1 Y1 N4 C51 42.4(3) . . . . ?
N3 Y1 N4 C51 172.0(3) . . . . ?
O1 Y1 N4 C51 -34.3(3) . . . . ?
Si1 Y1 N4 C51 -107.5(3) . . . . ?
N5 Y1 N4 C48 79.9(2) . . . . ?
N2 Y1 N4 C48 -72.4(2) . . . . ?
N1 Y1 N4 C48 -134.88(19) . . . . ?
N3 Y1 N4 C48 -5.26(18) . . . . ?
O1 Y1 N4 C48 148.4(2) . . . . ?
Si1 Y1 N4 C48 75.26(19) . . . . ?
C54 Si1 N5 Si2 169.91(16) . . . . ?
C55 Si1 N5 Si2 49.7(2) . . . . ?
C53 Si1 N5 Si2 -72.8(2) . . . . ?
Y1 Si1 N5 Si2 -178.3(2) . . . . ?
C54 Si1 N5 Y1 -11.82(19) . . . . ?
C55 Si1 N5 Y1 -132.07(14) . . . . ?
C53 Si1 N5 Y1 105.47(16) . . . . ?
C56 Si2 N5 Si1 37.5(2) . . . . ?
C57 Si2 N5 Si1 -81.49(19) . . . . ?
C58 Si2 N5 Si1 158.60(15) . . . . ?
C56 Si2 N5 Y1 -140.69(14) . . . . ?
C57 Si2 N5 Y1 100.28(16) . . . . ?
C58 Si2 N5 Y1 -19.63(17) . . . . ?
N2 Y1 N5 Si1 146.84(13) . . . . ?
N4 Y1 N5 Si1 -10.00(19) . . . . ?
N1 Y1 N5 Si1 -141.78(11) . . . . ?
N3 Y1 N5 Si1 62.28(14) . . . . ?
O1 Y1 N5 Si1 -75.43(13) . . . . ?
N2 Y1 N5 Si2 -34.87(15) . . . . ?
N4 Y1 N5 Si2 168.28(11) . . . . ?
N1 Y1 N5 Si2 36.50(18) . . . . ?
N3 Y1 N5 Si2 -119.44(13) . . . . ?
O1 Y1 N5 Si2 102.86(14) . . . . ?
Si1 Y1 N5 Si2 178.3(2) . . . . ?
N5 Y1 O1 C12 -74.11(17) . . . . ?
N2 Y1 O1 C12 23.2(2) . . . . ?
N4 Y1 O1 C12 148.58(17) . . . . ?
N1 Y1 O1 C12 59.88(16) . . . . ?
N3 Y1 O1 C12 -172.92(16) . . . . ?
Si1 Y1 O1 C12 -99.96(16) . . . . ?
N5 Y1 O1 C26 97.8(2) . . . . ?
N2 Y1 O1 C26 -164.9(2) . . . . ?
N4 Y1 O1 C26 -39.5(2) . . . . ?
N1 Y1 O1 C26 -128.2(2) . . . . ?
N3 Y1 O1 C26 -1.0(3) . . . . ?
Si1 Y1 O1 C26 72.0(2) . . . . ?
C6 C1 C2 C3 -1.6(4) . . . . ?
C11 C1 C2 C3 177.8(3) . . . . ?
C6 C1 C2 N1 174.5(2) . . . . ?
C11 C1 C2 N1 -6.1(4) . . . . ?
C21 N1 C2 C3 -58.5(4) . . . . ?
Y1 N1 C2 C3 103.4(3) . . . . ?
C21 N1 C2 C1 125.4(3) . . . . ?
Y1 N1 C2 C1 -72.7(3) . . . . ?
C1 C2 C3 C4 0.2(4) . . . . ?
N1 C2 C3 C4 -175.9(3) . . . . ?
C2 C3 C4 C5 1.1(5) . . . . ?
C3 C4 C5 C6 -1.0(4) . . . . ?
C3 C4 C5 C10 178.6(3) . . . . ?
C4 C5 C6 C1 -0.4(4) . . . . ?
C10 C5 C6 C1 180.0(3) . . . . ?
C4 C5 C6 C7 177.3(3) . . . . ?
C10 C5 C6 C7 -2.3(4) . . . . ?
C2 C1 C6 C5 1.7(4) . . . . ?
C11 C1 C6 C5 -177.7(3) . . . . ?
C2 C1 C6 C7 -176.1(3) . . . . ?
C11 C1 C6 C7 4.6(4) . . . . ?
C5 C6 C7 C8 -14.9(4) . . . . ?
C1 C6 C7 C8 162.8(3) . . . . ?
C6 C7 C8 C9 48.0(4) . . . . ?
C7 C8 C9 C10 -64.5(3) . . . . ?
C4 C5 C10 C9 166.3(3) . . . . ?
C6 C5 C10 C9 -14.1(4) . . . . ?
C8 C9 C10 C5 46.5(3) . . . . ?
C2 C1 C11 C12 75.4(3) . . . . ?
C6 C1 C11 C12 -105.2(3) . . . . ?
C2 C1 C11 C16 -106.0(3) . . . . ?
C6 C1 C11 C16 73.3(4) . . . . ?
C16 C11 C12 C13 -4.4(4) . . . . ?
C1 C11 C12 C13 174.2(2) . . . . ?
C16 C11 C12 O1 173.1(2) . . . . ?
C1 C11 C12 O1 -8.3(4) . . . . ?
C26 O1 C12 C13 -81.9(3) . . . . ?
Y1 O1 C12 C13 91.8(2) . . . . ?
C26 O1 C12 C11 100.5(3) . . . . ?
Y1 O1 C12 C11 -85.7(2) . . . . ?
C11 C12 C13 C14 2.4(4) . . . . ?
O1 C12 C13 C14 -175.0(2) . . . . ?
C12 C13 C14 C15 0.8(4) . . . . ?
C13 C14 C15 C16 -2.0(4) . . . . ?
C13 C14 C15 C20 179.4(3) . . . . ?
C14 C15 C16 C11 0.0(4) . . . . ?
C20 C15 C16 C11 178.5(3) . . . . ?
C14 C15 C16 C17 176.8(3) . . . . ?
C20 C15 C16 C17 -4.7(4) . . . . ?
C12 C11 C16 C15 3.1(4) . . . . ?
C1 C11 C16 C15 -175.5(2) . . . . ?
C12 C11 C16 C17 -173.8(2) . . . . ?
C1 C11 C16 C17 7.7(4) . . . . ?
C15 C16 C17 C18 17.8(4) . . . . ?
C11 C16 C17 C18 -165.4(3) . . . . ?
C16 C17 C18 C19 -46.9(4) . . . . ?
C17 C18 C19 C20 62.9(4) . . . . ?
C16 C15 C20 C19 20.5(4) . . . . ?
C14 C15 C20 C19 -161.0(3) . . . . ?
C18 C19 C20 C15 -48.7(4) . . . . ?
C2 N1 C21 C22 172.4(3) . . . . ?
Y1 N1 C21 C22 8.5(3) . . . . ?
C25 N2 C22 C23 -0.2(4) . . . . ?
Y1 N2 C22 C23 -179.4(2) . . . . ?
C25 N2 C22 C21 179.3(3) . . . . ?
Y1 N2 C22 C21 0.0(3) . . . . ?
N1 C21 C22 N2 -6.0(4) . . . . ?
N1 C21 C22 C23 173.3(3) . . . . ?
N2 C22 C23 C24 0.9(4) . . . . ?
C21 C22 C23 C24 -178.5(3) . . . . ?
C22 C23 C24 C25 -1.2(4) . . . . ?
C22 N2 C25 C24 -0.6(4) . . . . ?
Y1 N2 C25 C24 178.4(2) . . . . ?
C23 C24 C25 N2 1.2(4) . . . . ?
C32 C27 C28 C29 -2.3(4) . . . . ?
C37 C27 C28 C29 178.3(3) . . . . ?
C32 C27 C28 N3 -179.4(2) . . . . ?
C37 C27 C28 N3 1.2(4) . . . . ?
C47 N3 C28 C29 139.3(3) . . . . ?
Y1 N3 C28 C29 -37.3(3) . . . . ?
C47 N3 C28 C27 -43.5(4) . . . . ?
Y1 N3 C28 C27 139.9(2) . . . . ?
C27 C28 C29 C30 2.9(4) . . . . ?
N3 C28 C29 C30 -179.9(2) . . . . ?
C28 C29 C30 C31 -1.2(4) . . . . ?
C29 C30 C31 C32 -0.9(4) . . . . ?
C29 C30 C31 C36 176.6(3) . . . . ?
C30 C31 C32 C27 1.4(4) . . . . ?
C36 C31 C32 C27 -176.0(3) . . . . ?
C30 C31 C32 C33 -176.9(3) . . . . ?
C36 C31 C32 C33 5.7(4) . . . . ?
C28 C27 C32 C31 0.2(4) . . . . ?
C37 C27 C32 C31 179.6(3) . . . . ?
C28 C27 C32 C33 178.6(3) . . . . ?
C37 C27 C32 C33 -2.1(4) . . . . ?
C31 C32 C33 C34 -23.6(4) . . . . ?
C27 C32 C33 C34 158.1(3) . . . . ?
C32 C33 C34 C35 50.9(3) . . . . ?
C33 C34 C35 C36 -60.1(3) . . . . ?
C30 C31 C36 C35 168.2(3) . . . . ?
C32 C31 C36 C35 -14.4(4) . . . . ?
C34 C35 C36 C31 41.2(4) . . . . ?
C28 C27 C37 C38 102.8(3) . . . . ?
C32 C27 C37 C38 -76.5(4) . . . . ?
C28 C27 C37 C42 -74.7(4) . . . . ?
C32 C27 C37 C42 106.0(3) . . . . ?
C52 O2 C38 C39 -6.1(4) . . . . ?
C52 O2 C38 C37 176.5(3) . . . . ?
C42 C37 C38 O2 -179.4(3) . . . . ?
C27 C37 C38 O2 3.1(4) . . . . ?
C42 C37 C38 C39 3.1(4) . . . . ?
C27 C37 C38 C39 -174.4(3) . . . . ?
O2 C38 C39 C40 -178.5(3) . . . . ?
C37 C38 C39 C40 -1.2(5) . . . . ?
C38 C39 C40 C41 -1.5(5) . . . . ?
C39 C40 C41 C42 2.2(6) . . . . ?
C39 C40 C41 C46 174.5(4) . . . . ?
C39 C40 C41 C46' -162.6(7) . . . . ?
C38 C37 C42 C41 -2.4(4) . . . . ?
C27 C37 C42 C41 175.1(3) . . . . ?
C38 C37 C42 C43' -174.2(8) . . . . ?
C27 C37 C42 C43' 3.3(8) . . . . ?
C38 C37 C42 C43 172.9(5) . . . . ?
C27 C37 C42 C43 -9.6(6) . . . . ?
C40 C41 C42 C37 -0.2(5) . . . . ?
C46 C41 C42 C37 -171.6(5) . . . . ?
C46' C41 C42 C37 166.6(6) . . . . ?
C40 C41 C42 C43' 171.9(8) . . . . ?
C46 C41 C42 C43' 0.4(10) . . . . ?
C46' C41 C42 C43' -21.4(10) . . . . ?
C40 C41 C42 C43 -175.3(6) . . . . ?
C46 C41 C42 C43 13.3(8) . . . . ?
C46' C41 C42 C43 -8.5(8) . . . . ?
C37 C42 C43 C44 -172.4(5) . . . . ?
C41 C42 C43 C44 2.8(9) . . . . ?
C43' C42 C43 C44 78(5) . . . . ?
C42 C43 C44 C45 -42.0(10) . . . . ?
C43 C44 C45 C46 66.2(9) . . . . ?
C40 C41 C46 C45 -161.8(4) . . . . ?
C42 C41 C46 C45 10.0(8) . . . . ?
C46' C41 C46 C45 71.2(17) . . . . ?
C44 C45 C46 C41 -45.4(7) . . . . ?
C37 C42 C43' C44' -171.1(12) . . . . ?
C41 C42 C43' C44' 17.1(17) . . . . ?
C43 C42 C43' C44' -95(5) . . . . ?
C42 C43' C44' C45' 24(2) . . . . ?
C43' C44' C45' C46' -52.0(15) . . . . ?
C44' C45' C46' C41 52.5(14) . . . . ?
C40 C41 C46' C45' 151.1(8) . . . . ?
C42 C41 C46' C45' -14.4(13) . . . . ?
C46 C41 C46' C45' -144(3) . . . . ?
C28 N3 C47 C48 174.6(2) . . . . ?
Y1 N3 C47 C48 -8.2(3) . . . . ?
C51 N4 C48 C49 0.4(3) . . . . ?
Y1 N4 C48 C49 178.6(2) . . . . ?
C51 N4 C48 C47 -174.7(3) . . . . ?
Y1 N4 C48 C47 3.5(3) . . . . ?
N3 C47 C48 C49 -170.5(3) . . . . ?
N3 C47 C48 N4 3.5(4) . . . . ?
N4 C48 C49 C50 -0.8(4) . . . . ?
C47 C48 C49 C50 173.7(3) . . . . ?
C48 C49 C50 C51 0.8(4) . . . . ?
C48 N4 C51 C50 0.1(3) . . . . ?
Y1 N4 C51 C50 -177.3(2) . . . . ?
C49 C50 C51 N4 -0.5(4) . . . . ?
C64 C59 C60 C61 -1.2(8) . . . . ?
C59 C60 C61 C62 1.3(7) . . . . ?
C60 C61 C62 C63 -0.8(8) . . . . ?
C61 C62 C63 C64 0.3(8) . . . . ?
C60 C59 C64 C63 0.7(8) . . . . ?
C62 C63 C64 C59 -0.2(8) . . . . ?
C70 C65 C66 C67 -0.4(7) . . . . ?
C65 C66 C67 C68 -0.8(8) . . . . ?
C66 C67 C68 C69 1.1(9) . . . . ?
C67 C68 C69 C70 -0.3(8) . . . . ?
C66 C65 C70 C69 1.2(8) . . . . ?
C68 C69 C70 C65 -0.9(8) . . . . ?
